data_7155749
loop_
_publ_author_name
'Yang, Ren-Yin'
'Sun, Jing'
'Sun, Qiu'
'Yan, Chao Guo'

_publ_section_title
;
 Selective Construction of Polycyclic Spirooxindoles via
 Cu(OTf)2/HOTf-catalyzed Domino Reaction of o-Arylalkynylacetophenones and
 3-Phenacylideneoxindoles
;
_journal_name_full 'Org. Biomol. Chem.'
_journal_paper_doi 10.1039/C7OB01292F
_journal_year 2017
_chemical_formula_moiety 'C40 H26 N2 O4'
_chemical_formula_sum 'C40 H26 N2 O4'
_chemical_formula_weight 598.63
_space_group_crystal_system monoclinic
_space_group_IT_number 14
_space_group_name_Hall '-P 2ybc'
_space_group_name_H-M_alt 'P 1 21/c 1'
_symmetry_space_group_name_Hall '-P 2ybc'
_symmetry_space_group_name_H-M 'P 1 21/c 1'
_atom_sites_solution_hydrogens geom
_audit_creation_method SHELXL-2014/7
_audit_update_record
;
2017-01-10 deposited with the CCDC.
2017-07-03 downloaded from the CCDC.
;
_cell_angle_alpha 90
_cell_angle_beta 120.813(4)
_cell_angle_gamma 90
_cell_formula_units_Z 4
_cell_length_a 22.5392(13)
_cell_length_b 7.9506(5)
_cell_length_c 23.0909(9)
_cell_measurement_reflns_used 9974
_cell_measurement_temperature 296(2)
_cell_measurement_theta_max 23.96
_cell_measurement_theta_min 2.75
_cell_volume 3553.8(4)
_computing_structure_refinement 'SHELXL-2014/7 (Sheldrick, 2014)'
_diffrn_ambient_temperature 296(2)
_diffrn_measured_fraction_theta_full 0.856
_diffrn_measured_fraction_theta_max 0.867
_diffrn_measurement_device_type 'CCD area detector'
_diffrn_measurement_method 'phi and omega scans'
_diffrn_radiation_source 'fine-focus sealed tube'
_diffrn_radiation_type MoK\a
_diffrn_radiation_wavelength 0.71073
_diffrn_reflns_av_R_equivalents 0.0868
_diffrn_reflns_av_unetI/netI 0.0953
_diffrn_reflns_Laue_measured_fraction_full 0.856
_diffrn_reflns_Laue_measured_fraction_max 0.867
_diffrn_reflns_limit_h_max 27
_diffrn_reflns_limit_h_min -27
_diffrn_reflns_limit_k_max 9
_diffrn_reflns_limit_k_min -9
_diffrn_reflns_limit_l_max 28
_diffrn_reflns_limit_l_min -28
_diffrn_reflns_number 34729
_diffrn_reflns_point_group_measured_fraction_full 0.856
_diffrn_reflns_point_group_measured_fraction_max 0.867
_diffrn_reflns_theta_full 25.242
_diffrn_reflns_theta_max 26.000
_diffrn_reflns_theta_min 1.052
_exptl_absorpt_coefficient_mu 0.073
_exptl_absorpt_correction_T_max 0.986
_exptl_absorpt_correction_T_min 0.983
_exptl_absorpt_correction_type multi-scan
_exptl_absorpt_process_details sadabs
_exptl_crystal_colour yellow
_exptl_crystal_density_diffrn 1.119
_exptl_crystal_description block
_exptl_crystal_F_000 1248
_exptl_crystal_size_max 0.240
_exptl_crystal_size_mid 0.220
_exptl_crystal_size_min 0.200
_refine_diff_density_max 0.563
_refine_diff_density_min -0.417
_refine_diff_density_rms 0.048
_refine_ls_extinction_method none
_refine_ls_goodness_of_fit_ref 0.994
_refine_ls_hydrogen_treatment constr
_refine_ls_matrix_type full
_refine_ls_number_parameters 416
_refine_ls_number_reflns 6053
_refine_ls_number_restraints 48
_refine_ls_restrained_S_all 1.015
_refine_ls_R_factor_all 0.1517
_refine_ls_R_factor_gt 0.0833
_refine_ls_shift/su_max 0.000
_refine_ls_shift/su_mean 0.000
_refine_ls_structure_factor_coef Fsqd
_refine_ls_weighting_details 'w=1/[\s^2^(Fo^2^)+(0.1630P)^2^] where P=(Fo^2^+2Fc^2^)/3'
_refine_ls_weighting_scheme calc
_refine_ls_wR_factor_gt 0.2392
_refine_ls_wR_factor_ref 0.2685
_reflns_Friedel_coverage 0.000
_reflns_number_gt 3164
_reflns_number_total 6053
_reflns_threshold_expression 'I > 2\s(I)'
_cod_data_source_file c7ob01292f2.cif
_cod_data_source_block 4t
_cod_database_code 7155749
_shelx_shelxl_version_number 2014/7
_shelx_space_group_comment
;
The symmetry employed for this shelxl refinement is uniquely defined
by the following loop, which should always be used as a source of
symmetry information in preference to the above space-group names.
They are only intended as comments.
;
_shelx_estimated_absorpt_t_min 0.983
_shelx_estimated_absorpt_t_max 0.986

loop_
_space_group_symop_operation_xyz
'x, y, z'
'-x, y+1/2, -z+1/2'
'-x, -y, -z'
'x, -y-1/2, z-1/2'

loop_
_atom_site_label
_atom_site_type_symbol
_atom_site_fract_x
_atom_site_fract_y
_atom_site_fract_z
_atom_site_U_iso_or_equiv
_atom_site_adp_type
_atom_site_occupancy
_atom_site_site_symmetry_order
_atom_site_calc_flag
_atom_site_refinement_flags_posn
_atom_site_refinement_flags_adp
C1 C 0.1307(2) 0.2108(6) 0.7886(2) 0.0741(7) Uani 1 1 d . U
H1 H 0.1686 0.2728 0.7949 0.089 Uiso 1 1 calc R U
C2 C 0.0869(2) 0.1371(6) 0.7256(3) 0.0815(7) Uani 1 1 d . U
H2 H 0.0950 0.1496 0.6901 0.098 Uiso 1 1 calc R U
C3 C 0.0318(2) 0.0459(6) 0.7181(3) 0.0849(8) Uani 1 1 d . U
H3 H 0.0030 -0.0088 0.6775 0.102 Uiso 1 1 calc R U
C4 C 0.0186(2) 0.0342(6) 0.7692(3) 0.0832(8) Uani 1 1 d . U
H4 H -0.0207 -0.0214 0.7625 0.100 Uiso 1 1 calc R U
C5 C 0.0630(2) 0.1038(6) 0.8299(3) 0.0762(7) Uani 1 1 d . U
H5 H 0.0547 0.0895 0.8651 0.091 Uiso 1 1 calc R U
C6 C 0.1193(2) 0.1939(6) 0.8412(2) 0.0719(7) Uani 1 1 d . U
C7 C 0.16636(18) 0.2694(5) 0.9100(2) 0.0566(10) Uani 1 1 d . .
H7A H 0.1409 0.3554 0.9180 0.068 Uiso 1 1 calc R U
H7B H 0.1784 0.1823 0.9436 0.068 Uiso 1 1 calc R U
C8 C 0.23460(17) 0.5023(4) 0.89645(17) 0.0412(8) Uani 1 1 d . .
C9 C 0.18340(19) 0.6167(5) 0.8604(2) 0.0574(10) Uani 1 1 d . .
H9 H 0.1377 0.5921 0.8467 0.069 Uiso 1 1 calc R U
C10 C 0.2008(2) 0.7688(5) 0.8447(2) 0.0615(10) Uani 1 1 d . .
H10 H 0.1667 0.8477 0.8194 0.074 Uiso 1 1 calc R U
C11 C 0.2698(2) 0.8040(4) 0.8669(2) 0.0606(10) Uani 1 1 d . .
H11 H 0.2814 0.9086 0.8575 0.073 Uiso 1 1 calc R U
C12 C 0.3211(2) 0.6881(4) 0.90237(18) 0.0496(9) Uani 1 1 d . .
H12 H 0.3668 0.7121 0.9156 0.060 Uiso 1 1 calc R U
C13 C 0.30376(17) 0.5365(4) 0.91790(16) 0.0394(7) Uani 1 1 d . .
C14 C 0.34719(17) 0.3869(4) 0.95663(16) 0.0388(7) Uani 1 1 d . .
C15 C 0.29355(18) 0.2730(4) 0.95944(17) 0.0452(8) Uani 1 1 d . .
C16 C 0.41060(16) 0.4139(4) 1.02468(16) 0.0400(7) Uani 1 1 d . .
C17 C 0.46494(17) 0.3374(4) 1.02682(17) 0.0420(8) Uani 1 1 d . .
C18 C 0.44857(17) 0.2577(4) 0.96435(17) 0.0413(8) Uani 1 1 d . .
C19 C 0.37731(17) 0.2884(4) 0.92072(16) 0.0408(8) Uani 1 1 d . .
C20 C 0.3444(2) 0.2285(4) 0.85512(18) 0.0481(8) Uani 1 1 d . .
H20 H 0.2979 0.2520 0.8258 0.058 Uiso 1 1 calc R U
C21 C 0.3810(2) 0.1326(4) 0.8329(2) 0.0552(10) Uani 1 1 d . .
C22 C 0.3448(3) 0.0655(6) 0.7617(2) 0.0831(15) Uani 1 1 d . .
H22A H 0.3693 0.1009 0.7399 0.125 Uiso 1 1 calc R U
H22B H 0.2985 0.1081 0.7373 0.125 Uiso 1 1 calc R U
H22C H 0.3438 -0.0551 0.7627 0.125 Uiso 1 1 calc R U
C23 C 0.4498(2) 0.1038(5) 0.8768(2) 0.0593(10) Uani 1 1 d . .
H23 H 0.4743 0.0408 0.8620 0.071 Uiso 1 1 calc R U
C24 C 0.4847(2) 0.1645(5) 0.9422(2) 0.0539(9) Uani 1 1 d . .
H24 H 0.5315 0.1427 0.9707 0.065 Uiso 1 1 calc R U
C25 C 0.28568(18) 0.5037(5) 1.0860(2) 0.0532(9) Uani 1 1 d . .
H25 H 0.3017 0.4034 1.1097 0.064 Uiso 1 1 calc R U
C26 C 0.2160(2) 0.5395(5) 1.0518(2) 0.0580(10) Uani 1 1 d . .
H26 H 0.1848 0.4645 1.0526 0.070 Uiso 1 1 calc R U
C27 C 0.19349(19) 0.6874(5) 1.01668(19) 0.0548(10) Uani 1 1 d . .
C28 C 0.2374(2) 0.7997(5) 1.0147(2) 0.0596(10) Uani 1 1 d . .
H28 H 0.2208 0.8997 0.9908 0.071 Uiso 1 1 calc R U
C29 C 0.3076(2) 0.7643(5) 1.0487(2) 0.0535(9) Uani 1 1 d . .
H29 H 0.3382 0.8398 1.0471 0.064 Uiso 1 1 calc R U
C30 C 0.33188(17) 0.6172(4) 1.08497(16) 0.0391(8) Uani 1 1 d . .
C31 C 0.40733(17) 0.5771(4) 1.12310(17) 0.0406(8) Uani 1 1 d . .
C32 C 0.44998(18) 0.6224(4) 1.18802(17) 0.0453(8) Uani 1 1 d . .
H32 H 0.4317 0.6861 1.2090 0.054 Uiso 1 1 calc R U
C33 C 0.52014(18) 0.5795(4) 1.22579(17) 0.0482(9) Uani 1 1 d . .
C34 C 0.5642(2) 0.6221(5) 1.2954(2) 0.0603(10) Uani 1 1 d . .
H34 H 0.5462 0.6853 1.3168 0.072 Uiso 1 1 calc R U
C35 C 0.6303(2) 0.5740(5) 1.3306(2) 0.0622(11) Uani 1 1 d . .
H35 H 0.6570 0.5997 1.3762 0.075 Uiso 1 1 calc R U
C36 C 0.6595(2) 0.4847(5) 1.2988(2) 0.0685(12) Uani 1 1 d . .
H36 H 0.7059 0.4547 1.3233 0.082 Uiso 1 1 calc R U
C37 C 0.62089(18) 0.4419(5) 1.23300(19) 0.0529(9) Uani 1 1 d . .
H37 H 0.6412 0.3827 1.2129 0.063 Uiso 1 1 calc R U
C38 C 0.55146(18) 0.4847(4) 1.19489(17) 0.0434(8) Uani 1 1 d . .
C39 C 0.50556(17) 0.4428(4) 1.12702(17) 0.0401(8) Uani 1 1 d . .
C40 C 0.43549(16) 0.4817(4) 1.08981(16) 0.0384(7) Uani 1 1 d . .
N1 N 0.22990(14) 0.3437(3) 0.91967(15) 0.0478(7) Uani 1 1 d . .
N2 N 0.1202(2) 0.7208(7) 0.9779(2) 0.0840(12) Uani 1 1 d . .
O1 O 0.30431(14) 0.1417(3) 0.99064(13) 0.0585(7) Uani 1 1 d . .
O2 O 0.0795(2) 0.6000(7) 0.9671(3) 0.1248(16) Uani 1 1 d . .
O3 O 0.1013(2) 0.8616(6) 0.9579(3) 0.1290(17) Uani 1 1 d . .
O4 O 0.52465(11) 0.3519(3) 1.08803(11) 0.0454(6) Uani 1 1 d . .

loop_
_atom_site_aniso_label
_atom_site_aniso_U_11
_atom_site_aniso_U_22
_atom_site_aniso_U_33
_atom_site_aniso_U_23
_atom_site_aniso_U_13
_atom_site_aniso_U_12
C1 0.0573(12) 0.0642(13) 0.0788(14) -0.0017(12) 0.0192(11) -0.0090(10)
C2 0.0629(12) 0.0693(13) 0.0814(14) -0.0034(12) 0.0146(11) -0.0082(10)
C3 0.0629(12) 0.0714(13) 0.0848(14) -0.0028(12) 0.0121(11) -0.0099(10)
C4 0.0588(12) 0.0700(13) 0.0876(15) -0.0006(12) 0.0137(11) -0.0112(10)
C5 0.0541(12) 0.0660(13) 0.0848(14) 0.0011(12) 0.0185(11) -0.0108(10)
C6 0.0530(12) 0.0620(13) 0.0807(14) -0.0002(12) 0.0199(11) -0.0091(10)
C7 0.044(2) 0.063(2) 0.065(2) 0.0011(19) 0.0291(18) -0.0104(17)
C8 0.0438(19) 0.0329(16) 0.0410(17) -0.0018(14) 0.0176(15) -0.0035(14)
C9 0.0402(19) 0.055(2) 0.063(2) -0.0030(19) 0.0165(18) 0.0023(17)
C10 0.068(3) 0.046(2) 0.064(2) 0.0110(18) 0.029(2) 0.0117(19)
C11 0.076(3) 0.0335(19) 0.075(3) 0.0097(18) 0.041(2) -0.0002(18)
C12 0.054(2) 0.042(2) 0.052(2) -0.0067(16) 0.0266(18) -0.0089(16)
C13 0.0482(19) 0.0390(18) 0.0347(16) -0.0044(13) 0.0240(15) 0.0014(14)
C14 0.0445(18) 0.0344(16) 0.0365(17) -0.0020(13) 0.0200(14) -0.0010(13)
C15 0.054(2) 0.0407(19) 0.0400(18) -0.0018(15) 0.0234(16) -0.0007(16)
C16 0.0363(17) 0.0401(17) 0.0436(18) 0.0020(14) 0.0204(15) 0.0034(14)
C17 0.0414(18) 0.0449(18) 0.0417(18) 0.0020(15) 0.0228(16) 0.0032(15)
C18 0.0495(19) 0.0353(16) 0.0440(18) 0.0010(14) 0.0275(16) 0.0019(15)
C19 0.053(2) 0.0321(17) 0.0435(18) -0.0005(14) 0.0290(16) -0.0013(14)
C20 0.061(2) 0.0373(18) 0.047(2) -0.0061(15) 0.0284(17) -0.0122(16)
C21 0.086(3) 0.0374(19) 0.056(2) -0.0082(16) 0.047(2) -0.0126(18)
C22 0.133(4) 0.071(3) 0.062(3) -0.021(2) 0.062(3) -0.016(3)
C23 0.082(3) 0.050(2) 0.070(3) -0.0053(19) 0.056(3) 0.0055(19)
C24 0.061(2) 0.052(2) 0.062(2) 0.0004(18) 0.041(2) 0.0089(18)
C25 0.050(2) 0.047(2) 0.061(2) 0.0140(17) 0.0270(18) 0.0069(16)
C26 0.051(2) 0.056(2) 0.061(2) 0.0121(19) 0.0247(19) -0.0005(18)
C27 0.051(2) 0.064(2) 0.049(2) 0.0049(18) 0.0251(18) 0.0131(19)
C28 0.071(3) 0.046(2) 0.060(2) 0.0167(18) 0.032(2) 0.0179(19)
C29 0.058(2) 0.044(2) 0.059(2) 0.0101(17) 0.0307(19) 0.0061(17)
C30 0.0506(19) 0.0327(16) 0.0421(17) -0.0027(14) 0.0295(16) 0.0013(14)
C31 0.0481(19) 0.0345(16) 0.0422(18) -0.0018(14) 0.0252(16) 0.0015(14)
C32 0.051(2) 0.0418(19) 0.0453(19) -0.0017(15) 0.0264(17) 0.0004(15)
C33 0.058(2) 0.0394(18) 0.0411(19) -0.0014(15) 0.0210(17) -0.0090(16)
C34 0.075(3) 0.051(2) 0.049(2) -0.0091(17) 0.027(2) -0.0151(19)
C35 0.060(3) 0.053(2) 0.046(2) 0.0003(19) 0.008(2) -0.010(2)
C36 0.053(2) 0.066(3) 0.057(2) 0.007(2) 0.006(2) -0.009(2)
C37 0.045(2) 0.052(2) 0.053(2) 0.0049(17) 0.0181(17) -0.0062(16)
C38 0.0470(19) 0.0379(17) 0.0417(18) 0.0047(14) 0.0201(16) -0.0038(14)
C39 0.0451(18) 0.0336(16) 0.0424(18) 0.0000(14) 0.0230(16) -0.0009(14)
C40 0.0444(18) 0.0345(16) 0.0393(17) 0.0015(13) 0.0236(15) -0.0020(14)
N1 0.0405(15) 0.0432(16) 0.0528(17) 0.0071(13) 0.0190(13) -0.0033(13)
N2 0.064(3) 0.102(3) 0.079(3) 0.024(2) 0.033(2) 0.038(3)
O1 0.0658(16) 0.0471(15) 0.0613(16) 0.0201(12) 0.0316(13) 0.0040(12)
O2 0.0522(19) 0.137(4) 0.153(4) 0.024(3) 0.029(2) 0.004(2)
O3 0.084(3) 0.121(3) 0.162(4) 0.053(3) 0.049(3) 0.050(2)
O4 0.0385(12) 0.0519(14) 0.0431(13) 0.0012(11) 0.0190(11) 0.0052(10)

loop_
_atom_type_symbol
_atom_type_description
_atom_type_scat_dispersion_real
_atom_type_scat_dispersion_imag
_atom_type_scat_source
C C 0.0033 0.0016 'International Tables Vol C Tables 4.2.6.8 and 6.1.1.4'
H H 0.0000 0.0000 'International Tables Vol C Tables 4.2.6.8 and 6.1.1.4'
N N 0.0061 0.0033 'International Tables Vol C Tables 4.2.6.8 and 6.1.1.4'
O O 0.0106 0.0060 'International Tables Vol C Tables 4.2.6.8 and 6.1.1.4'

loop_
_geom_angle_atom_site_label_1
_geom_angle_atom_site_label_2
_geom_angle_atom_site_label_3
_geom_angle
C6 C1 C2 121.8(5)
C6 C1 H1 119.1
C2 C1 H1 119.1
C3 C2 C1 117.6(5)
C3 C2 H2 121.2
C1 C2 H2 121.2
C4 C3 C2 120.9(5)
C4 C3 H3 119.6
C2 C3 H3 119.6
C5 C4 C3 119.8(5)
C5 C4 H4 120.1
C3 C4 H4 120.1
C4 C5 C6 122.4(5)
C4 C5 H5 118.8
C6 C5 H5 118.8
C5 C6 C1 117.4(4)
C5 C6 C7 119.6(5)
C1 C6 C7 122.9(4)
N1 C7 C6 115.4(4)
N1 C7 H7A 108.4
C6 C7 H7A 108.4
N1 C7 H7B 108.4
C6 C7 H7B 108.4
H7A C7 H7B 107.5
C9 C8 N1 129.0(3)
C9 C8 C13 121.8(3)
N1 C8 C13 109.2(3)
C8 C9 C10 118.7(4)
C8 C9 H9 120.7
C10 C9 H9 120.7
C9 C10 C11 119.6(3)
C9 C10 H10 120.2
C11 C10 H10 120.2
C12 C11 C10 121.7(3)
C12 C11 H11 119.2
C10 C11 H11 119.2
C13 C12 C11 118.6(3)
C13 C12 H12 120.7
C11 C12 H12 120.7
C12 C13 C8 119.6(3)
C12 C13 C14 131.5(3)
C8 C13 C14 108.9(3)
C16 C14 C13 119.2(3)
C16 C14 C19 101.1(3)
C13 C14 C19 114.6(3)
C16 C14 C15 112.8(3)
C13 C14 C15 101.8(3)
C19 C14 C15 107.4(3)
O1 C15 N1 124.9(3)
O1 C15 C14 127.3(3)
N1 C15 C14 107.8(3)
C17 C16 C40 106.0(3)
C17 C16 C14 109.5(3)
C40 C16 C14 144.4(3)
C16 C17 O4 113.3(3)
C16 C17 C18 113.6(3)
O4 C17 C18 133.1(3)
C24 C18 C19 120.0(3)
C24 C18 C17 135.3(3)
C19 C18 C17 104.6(3)
C20 C19 C18 119.8(3)
C20 C19 C14 129.1(3)
C18 C19 C14 111.1(3)
C19 C20 C21 120.1(4)
C19 C20 H20 120.0
C21 C20 H20 120.0
C23 C21 C20 118.5(3)
C23 C21 C22 121.4(4)
C20 C21 C22 120.1(4)
C21 C22 H22A 109.5
C21 C22 H22B 109.5
H22A C22 H22B 109.5
C21 C22 H22C 109.5
H22A C22 H22C 109.5
H22B C22 H22C 109.5
C21 C23 C24 122.9(3)
C21 C23 H23 118.5
C24 C23 H23 118.5
C18 C24 C23 118.6(4)
C18 C24 H24 120.7
C23 C24 H24 120.7
C26 C25 C30 120.1(3)
C26 C25 H25 120.0
C30 C25 H25 120.0
C27 C26 C25 119.0(4)
C27 C26 H26 120.5
C25 C26 H26 120.5
C28 C27 C26 122.1(3)
C28 C27 N2 118.8(4)
C26 C27 N2 119.0(4)
C27 C28 C29 119.3(3)
C27 C28 H28 120.3
C29 C28 H28 120.3
C30 C29 C28 119.9(4)
C30 C29 H29 120.1
C28 C29 H29 120.1
C29 C30 C25 119.6(3)
C29 C30 C31 121.1(3)
C25 C30 C31 119.3(3)
C32 C31 C40 118.4(3)
C32 C31 C30 123.0(3)
C40 C31 C30 118.5(3)
C31 C32 C33 124.1(3)
C31 C32 H32 118.0
C33 C32 H32 118.0
C32 C33 C34 123.6(4)
C32 C33 C38 120.0(3)
C34 C33 C38 116.4(3)
C35 C34 C33 122.1(4)
C35 C34 H34 119.0
C33 C34 H34 119.0
C34 C35 C36 120.2(4)
C34 C35 H35 119.9
C36 C35 H35 119.9
C37 C36 C35 120.7(4)
C37 C36 H36 119.7
C35 C36 H36 119.7
C36 C37 C38 121.3(4)
C36 C37 H37 119.4
C38 C37 H37 119.4
C37 C38 C39 126.6(3)
C37 C38 C33 119.4(3)
C39 C38 C33 114.0(3)
O4 C39 C40 110.3(3)
O4 C39 C38 123.5(3)
C40 C39 C38 126.2(3)
C39 C40 C16 106.2(3)
C39 C40 C31 117.3(3)
C16 C40 C31 136.5(3)
C15 N1 C8 111.7(3)
C15 N1 C7 123.2(3)
C8 N1 C7 124.7(3)
O3 N2 O2 123.6(4)
O3 N2 C27 118.5(5)
O2 N2 C27 117.9(4)
C17 O4 C39 104.3(2)

loop_
_geom_bond_atom_site_label_1
_geom_bond_atom_site_label_2
_geom_bond_distance
C1 C6 1.372(7)
C1 C2 1.401(7)
C1 H1 0.9300
C2 C3 1.371(7)
C2 H2 0.9300
C3 C4 1.361(8)
C3 H3 0.9300
C4 C5 1.355(7)
C4 H4 0.9300
C5 C6 1.362(6)
C5 H5 0.9300
C6 C7 1.510(6)
C7 N1 1.457(5)
C7 H7A 0.9700
C7 H7B 0.9700
C8 C9 1.367(5)
C8 N1 1.395(4)
C8 C13 1.399(5)
C9 C10 1.376(6)
C9 H9 0.9300
C10 C11 1.395(6)
C10 H10 0.9300
C11 C12 1.374(5)
C11 H11 0.9300
C12 C13 1.371(5)
C12 H12 0.9300
C13 C14 1.509(5)
C14 C16 1.502(5)
C14 C19 1.529(5)
C14 C15 1.538(5)
C15 O1 1.220(4)
C15 N1 1.367(5)
C16 C17 1.345(5)
C16 C40 1.415(5)
C17 O4 1.369(4)
C17 C18 1.440(5)
C18 C24 1.378(5)
C18 C19 1.413(5)
C19 C20 1.386(5)
C20 C21 1.399(5)
C20 H20 0.9300
C21 C23 1.370(6)
C21 C22 1.509(6)
C22 H22A 0.9600
C22 H22B 0.9600
C22 H22C 0.9600
C23 C24 1.384(6)
C23 H23 0.9300
C24 H24 0.9300
C25 C26 1.378(5)
C25 C30 1.387(5)
C25 H25 0.9300
C26 C27 1.369(5)
C26 H26 0.9300
C27 C28 1.351(6)
C27 N2 1.445(5)
C28 C29 1.389(5)
C28 H28 0.9300
C29 C30 1.378(5)
C29 H29 0.9300
C30 C31 1.495(5)
C31 C32 1.351(5)
C31 C40 1.438(5)
C32 C33 1.402(5)
C32 H32 0.9300
C33 C34 1.431(5)
C33 C38 1.446(5)
C34 C35 1.337(6)
C34 H34 0.9300
C35 C36 1.404(7)
C35 H35 0.9300
C36 C37 1.352(6)
C36 H36 0.9300
C37 C38 1.388(5)
C37 H37 0.9300
C38 C39 1.406(5)
C39 O4 1.384(4)
C39 C40 1.392(4)
N2 O3 1.202(6)
N2 O2 1.262(6)
